data_2204745
loop_
_publ_author_name
'Singh, Pradeep N. D.'
'Pika, Jana'
'Krause Bauer, Jeanette A.'
'Gudmundsd\'ottir, Anna D.'

_publ_section_title 3'-Isopropyl-8',8'-dimethyl-2-benzofuran-1-spiro-7'-bicyclo[4.2.0]octa-1'(6'),2',4'-trien-3-one
_journal_issue 12
_journal_name_full 'Acta Crystallographica Section E'
_journal_page_first o2390
_journal_page_last o2392
_journal_paper_doi 10.1107/S160053680402940X
_journal_volume 60
_journal_year 2004
_chemical_formula_iupac 'C20 H20 O2'
_chemical_formula_moiety 'C20 H20 O2'
_chemical_formula_sum 'C20 H20 O2'
_chemical_formula_weight 292.36
_chemical_melting_point 377.5(5)
_chemical_name_systematic
;
3'-Isopropyl-8',8'-dimethyl-2-benzofuran-1-spiro-7'-bicyclo[4.2.0]octa-
1'(6'),2',4'-trien-3-one
;
_space_group_IT_number 14
_symmetry_cell_setting monoclinic
_symmetry_space_group_name_Hall '-P 2ybc'
_symmetry_space_group_name_H-M 'P 1 21/c 1'
_atom_sites_solution_hydrogens mixed
_atom_sites_solution_primary direct
_atom_sites_solution_secondary difmap
_audit_creation_method SHELXL97
_cell_angle_alpha 90.00
_cell_angle_beta 96.3750(10)
_cell_angle_gamma 90.00
_cell_formula_units_Z 4
_cell_length_a 11.8742(4)
_cell_length_b 10.0738(3)
_cell_length_c 13.3550(4)
_cell_measurement_reflns_used 6130
_cell_measurement_temperature 150(2)
_cell_measurement_theta_max 27.0
_cell_measurement_theta_min 2.5
_cell_volume 1587.62(9)
_computing_cell_refinement SMART
_computing_data_collection 'SMART (Bruker, 2001)'
_computing_data_reduction 'SAINT (Bruker, 2001)'
_computing_molecular_graphics 'SHELXTL and DIAMOND (Brandenburg, 2001)'
_computing_publication_material SHELXTL
_computing_structure_refinement SHELXTL
_computing_structure_solution 'SHELXTL (Sheldrick, 2003)'
_diffrn_ambient_temperature 150(2)
_diffrn_measured_fraction_theta_full 1.000
_diffrn_measured_fraction_theta_max 1.000
_diffrn_measurement_device_type 'Bruker SMART6000 PLATFORM CCD area-detector'
_diffrn_measurement_method \w
_diffrn_radiation_monochromator graphite
_diffrn_radiation_source 'sealed tube'
_diffrn_radiation_type MoK\a
_diffrn_radiation_wavelength 0.71073
_diffrn_reflns_av_R_equivalents 0.0344
_diffrn_reflns_av_sigmaI/netI 0.0441
_diffrn_reflns_limit_h_max 15
_diffrn_reflns_limit_h_min -15
_diffrn_reflns_limit_k_max 12
_diffrn_reflns_limit_k_min -12
_diffrn_reflns_limit_l_max 17
_diffrn_reflns_limit_l_min -14
_diffrn_reflns_number 11970
_diffrn_reflns_theta_full 27.10
_diffrn_reflns_theta_max 27.10
_diffrn_reflns_theta_min 2.54
_diffrn_standards_decay_% 0
_diffrn_standards_number 0
_exptl_absorpt_coefficient_mu 0.077
_exptl_absorpt_correction_T_max 0.987
_exptl_absorpt_correction_T_min 0.922
_exptl_absorpt_correction_type multi-scan
_exptl_absorpt_process_details '(SADABS; Sheldrick, 2001)'
_exptl_crystal_colour colorless
_exptl_crystal_density_diffrn 1.223
_exptl_crystal_density_meas ?
_exptl_crystal_density_method .
_exptl_crystal_description block
_exptl_crystal_F_000 624
_exptl_crystal_size_max 0.24
_exptl_crystal_size_mid 0.20
_exptl_crystal_size_min 0.17
_refine_diff_density_max 0.339
_refine_diff_density_min -0.238
_refine_ls_extinction_method none
_refine_ls_goodness_of_fit_ref 1.122
_refine_ls_hydrogen_treatment constr
_refine_ls_matrix_type full
_refine_ls_number_parameters 199
_refine_ls_number_reflns 3496
_refine_ls_number_restraints 0
_refine_ls_restrained_S_all 1.122
_refine_ls_R_factor_all 0.0732
_refine_ls_R_factor_gt 0.0597
_refine_ls_shift/su_max 0.000
_refine_ls_shift/su_mean 0.000
_refine_ls_structure_factor_coef Fsqd
_refine_ls_weighting_details 'calc w = 1/[\s^2^(Fo^2^)+(0.0291P)^2^+1.3492P] where P=(Fo^2^+2Fc^2^)/3'
_refine_ls_weighting_scheme calc
_refine_ls_wR_factor_gt 0.1248
_refine_ls_wR_factor_ref 0.1299
_reflns_number_gt 2920
_reflns_number_total 3496
_reflns_threshold_expression I>2\s(I)
_cod_data_source_file lh6311.cif
_cod_data_source_block 2
_cod_depositor_comments
;
The following automatic conversions were performed:
'_symmetry_cell_setting' value 'Monoclinic' changed to 'monoclinic'
according to '/home/saulius/struct/CIF-dictionaries/cif_core.dic'
dictionary named 'cif_core.dic' version 2.4.1 from 2010-06-29.

Automatic conversion script
Id: cif_fix_enum 1527 2010-12-29 10:47:43Z saulius 

The following automatic conversions were performed:

'_chemical_melting_point' value '377-378' was changed to '377.5(5)' -
the average value was taken and precision was estimated.

Automatic conversion script
Id: cif_fix_values 1646 2011-03-28 12:23:43Z adriana 

The following automatic conversions were performed:

'_chemical_melting_point' value '377-378' was changed to '377.5(5)' -
the average value was taken and precision was
estimated.

'_symmetry_cell_setting' value 'Monoclinic' changed to
'monoclinic' according to
/home/saulius/struct/CIF-dictionaries/cif_core.dic dictionary named
'cif_core.dic' version 2.4.1 from 2010-06-29.

Automatic conversion script
Id: cif_fix_values 1715 2011-07-08 13:25:40Z adriana 
;
_cod_original_sg_symbol_H-M P21/c
_cod_database_code 2204745
_cod_database_fobs_code 2204745

loop_
_symmetry_equiv_pos_as_xyz
'x, y, z'
'-x, y+1/2, -z+1/2'
'-x, -y, -z'
'x, -y-1/2, z-1/2'

loop_
_atom_site_label
_atom_site_fract_x
_atom_site_fract_y
_atom_site_fract_z
_atom_site_U_iso_or_equiv
_atom_site_adp_type
_atom_site_calc_flag
_atom_site_refinement_flags
_atom_site_occupancy
_atom_site_type_symbol
O1 0.31294(11) 0.48730(13) 0.13950(10) 0.0232(3) Uani d . 1 O
O2 0.15109(12) 0.57151(14) 0.06357(10) 0.0297(3) Uani d . 1 O
C2 0.20896(15) 0.47580(19) 0.08549(13) 0.0218(4) Uani d . 1 C
C3 0.18921(15) 0.33482(19) 0.06196(13) 0.0220(4) Uani d . 1 C
C4 0.09866(16) 0.2752(2) 0.00330(15) 0.0275(4) Uani d . 1 C
H4 0.0357 0.3256 -0.0258 0.033 Uiso calc R 1 H
C5 0.10453(18) 0.1399(2) -0.01060(15) 0.0321(5) Uani d . 1 C
H5 0.0444 0.0957 -0.0501 0.038 Uiso calc R 1 H
C6 0.19710(18) 0.0671(2) 0.03238(15) 0.0302(5) Uani d . 1 C
H6 0.1988 -0.0261 0.0218 0.036 Uiso calc R 1 H
C7 0.28713(16) 0.1274(2) 0.09035(14) 0.0251(4) Uani d . 1 C
H7 0.3504 0.0772 0.1188 0.030 Uiso calc R 1 H
C8 0.28157(15) 0.26304(19) 0.10527(13) 0.0202(4) Uani d . 1 C
C9 0.36430(15) 0.35744(18) 0.16087(13) 0.0193(4) Uani d . 1 C
C10 0.48861(15) 0.34957(18) 0.14576(13) 0.0198(4) Uani d . 1 C
C11 0.56400(16) 0.35548(19) 0.07372(14) 0.0228(4) Uani d . 1 C
H11 0.5397 0.3709 0.0045 0.027 Uiso calc R 1 H
C12 0.67733(16) 0.33744(19) 0.10931(14) 0.0238(4) Uani d . 1 C
H12 0.7320 0.3407 0.0625 0.029 Uiso calc R 1 H
C13 0.71483(15) 0.31457(18) 0.21137(14) 0.0214(4) Uani d . 1 C
C14 0.63644(15) 0.30620(18) 0.28176(13) 0.0202(4) Uani d . 1 C
H14 0.6594 0.2884 0.3509 0.024 Uiso calc R 1 H
C15 0.52366(15) 0.32507(17) 0.24594(14) 0.0194(4) Uani d . 1 C
C16 0.40471(15) 0.33613(19) 0.27923(13) 0.0207(4) Uani d . 1 C
C17 0.84104(15) 0.3022(2) 0.24444(15) 0.0253(4) Uani d . 1 C
H17 0.8510 0.2861 0.3188 0.030 Uiso calc R 1 H
C18 0.89344(18) 0.1857(2) 0.1939(2) 0.0422(6) Uani d . 1 C
H18A 0.8592 0.1027 0.2141 0.063 Uiso calc R 1 H
H18B 0.9753 0.1836 0.2144 0.063 Uiso calc R 1 H
H18C 0.8796 0.1956 0.1205 0.063 Uiso calc R 1 H
C19 0.90337(17) 0.4303(2) 0.22424(18) 0.0332(5) Uani d . 1 C
H19A 0.9831 0.4224 0.2516 0.050 Uiso calc R 1 H
H19B 0.8687 0.5048 0.2567 0.050 Uiso calc R 1 H
H19C 0.8983 0.4459 0.1515 0.050 Uiso calc R 1 H
C20 0.39013(17) 0.4606(2) 0.34184(15) 0.0278(4) Uani d . 1 C
H20A 0.3100 0.4716 0.3511 0.042 Uiso calc R 1 H
H20B 0.4163 0.5383 0.3068 0.042 Uiso calc R 1 H
H20C 0.4348 0.4517 0.4077 0.042 Uiso calc R 1 H
C21 0.35664(17) 0.2144(2) 0.32678(15) 0.0282(4) Uani d . 1 C
H21A 0.2746 0.2249 0.3270 0.042 Uiso calc R 1 H
H21B 0.3923 0.2045 0.3961 0.042 Uiso calc R 1 H
H21C 0.3720 0.1353 0.2878 0.042 Uiso calc R 1 H

loop_
_atom_site_aniso_label
_atom_site_aniso_U_11
_atom_site_aniso_U_22
_atom_site_aniso_U_33
_atom_site_aniso_U_12
_atom_site_aniso_U_13
_atom_site_aniso_U_23
O1 0.0214(7) 0.0205(7) 0.0265(7) 0.0024(5) -0.0019(5) 0.0027(5)
O2 0.0275(7) 0.0306(8) 0.0306(8) 0.0115(6) 0.0019(6) 0.0050(6)
C2 0.0193(9) 0.0280(10) 0.0185(9) 0.0039(8) 0.0041(7) 0.0045(7)
C3 0.0186(9) 0.0280(10) 0.0198(9) 0.0017(8) 0.0040(7) 0.0022(7)
C4 0.0176(9) 0.0403(12) 0.0242(10) -0.0003(8) 0.0000(7) 0.0045(9)
C5 0.0266(10) 0.0421(13) 0.0271(10) -0.0120(9) 0.0007(8) -0.0042(9)
C6 0.0347(11) 0.0262(11) 0.0302(11) -0.0057(9) 0.0061(9) -0.0014(8)
C7 0.0249(10) 0.0251(10) 0.0252(10) 0.0018(8) 0.0021(8) 0.0019(8)
C8 0.0175(9) 0.0259(10) 0.0175(8) -0.0007(7) 0.0035(7) 0.0035(7)
C9 0.0179(9) 0.0195(9) 0.0201(9) 0.0011(7) -0.0003(7) 0.0033(7)
C10 0.0185(9) 0.0177(9) 0.0220(9) -0.0009(7) -0.0029(7) 0.0014(7)
C11 0.0241(9) 0.0251(10) 0.0188(9) -0.0025(8) 0.0008(7) 0.0014(7)
C12 0.0212(9) 0.0241(10) 0.0272(10) -0.0020(8) 0.0073(7) 0.0001(8)
C13 0.0188(9) 0.0162(9) 0.0285(10) 0.0000(7) 0.0002(7) 0.0002(7)
C14 0.0218(9) 0.0176(9) 0.0204(9) -0.0005(7) -0.0011(7) 0.0007(7)
C15 0.0215(9) 0.0152(9) 0.0217(9) -0.0008(7) 0.0035(7) -0.0008(7)
C16 0.0172(8) 0.0244(10) 0.0201(9) 0.0018(7) -0.0005(7) 0.0029(7)
C17 0.0168(9) 0.0264(10) 0.0317(10) 0.0001(8) -0.0008(7) 0.0031(8)
C18 0.0231(11) 0.0300(12) 0.0727(17) 0.0050(9) 0.0026(11) -0.0037(11)
C19 0.0223(10) 0.0320(12) 0.0444(13) -0.0052(9) -0.0001(9) -0.0004(10)
C20 0.0257(10) 0.0326(11) 0.0250(10) 0.0059(8) 0.0030(8) -0.0014(8)
C21 0.0255(10) 0.0341(12) 0.0247(10) -0.0019(8) 0.0012(8) 0.0091(8)

loop_
_atom_type_symbol
_atom_type_description
_atom_type_scat_dispersion_real
_atom_type_scat_dispersion_imag
_atom_type_scat_source
C C 0.0033 0.0016 'International Tables Vol C Tables 4.2.6.8 and 6.1.1.4'
H H 0.0000 0.0000 'International Tables Vol C Tables 4.2.6.8 and 6.1.1.4'
O O 0.0106 0.0060 'International Tables Vol C Tables 4.2.6.8 and 6.1.1.4'

loop_
_geom_angle_atom_site_label_1
_geom_angle_atom_site_label_2
_geom_angle_atom_site_label_3
_geom_angle
_geom_angle_publ_flag
C2 O1 C9 111.20(14) ?
O2 C2 O1 121.36(18) ?
O2 C2 C3 130.61(18) ?
O1 C2 C3 108.01(15) ?
C8 C3 C4 122.37(19) ?
C8 C3 C2 108.38(16) ?
C4 C3 C2 129.20(18) ?
C5 C4 C3 117.01(19) ?
C5 C4 H4 121.5 ?
C3 C4 H4 121.5 ?
C4 C5 C6 121.00(19) ?
C4 C5 H5 119.5 ?
C6 C5 H5 119.5 ?
C7 C6 C5 121.6(2) ?
C7 C6 H6 119.2 ?
C5 C6 H6 119.2 ?
C8 C7 C6 117.80(18) ?
C8 C7 H7 121.1 ?
C6 C7 H7 121.1 ?
C7 C8 C3 120.23(17) ?
C7 C8 C9 131.08(17) ?
C3 C8 C9 108.65(16) ?
O1 C9 C8 103.58(14) ?
O1 C9 C10 114.44(14) ?
C8 C9 C10 119.64(15) ?
O1 C9 C16 112.54(14) ?
C8 C9 C16 120.43(15) ?
C10 C9 C16 86.29(13) y
C15 C10 C11 122.18(17) ?
C15 C10 C9 94.23(15) y
C11 C10 C9 143.57(17) ?
C10 C11 C12 115.65(17) ?
C10 C11 H11 122.2 ?
C12 C11 H11 122.2 ?
C11 C12 C13 122.97(17) ?
C11 C12 H12 118.5 ?
C13 C12 H12 118.5 ?
C14 C13 C12 119.97(17) ?
C14 C13 C17 120.58(17) ?
C12 C13 C17 119.43(17) ?
C15 C14 C13 116.78(16) ?
C15 C14 H14 121.6 ?
C13 C14 H14 121.6 ?
C10 C15 C14 122.43(17) ?
C10 C15 C16 94.58(15) y
C14 C15 C16 142.93(17) ?
C21 C16 C20 111.26(16) ?
C21 C16 C15 117.61(16) ?
C20 C16 C15 112.52(15) ?
C21 C16 C9 115.56(15) ?
C20 C16 C9 112.79(15) ?
C15 C16 C9 84.77(13) y
C13 C17 C18 111.91(17) ?
C13 C17 C19 111.17(16) ?
C18 C17 C19 110.09(17) ?
C13 C17 H17 107.8 ?
C18 C17 H17 107.8 ?
C19 C17 H17 107.8 ?
C17 C18 H18A 109.5 ?
C17 C18 H18B 109.5 ?
H18A C18 H18B 109.5 ?
C17 C18 H18C 109.5 ?
H18A C18 H18C 109.5 ?
H18B C18 H18C 109.5 ?
C17 C19 H19A 109.5 ?
C17 C19 H19B 109.5 ?
H19A C19 H19B 109.5 ?
C17 C19 H19C 109.5 ?
H19A C19 H19C 109.5 ?
H19B C19 H19C 109.5 ?
C16 C20 H20A 109.5 ?
C16 C20 H20B 109.5 ?
H20A C20 H20B 109.5 ?
C16 C20 H20C 109.5 ?
H20A C20 H20C 109.5 ?
H20B C20 H20C 109.5 ?
C16 C21 H21A 109.5 ?
C16 C21 H21B 109.5 ?
H21A C21 H21B 109.5 ?
C16 C21 H21C 109.5 ?
H21A C21 H21C 109.5 ?
H21B C21 H21C 109.5 ?

loop_
_geom_bond_atom_site_label_1
_geom_bond_atom_site_label_2
_geom_bond_distance
_geom_bond_publ_flag
O1 C2 1.364(2) ?
O1 C9 1.458(2) ?
O2 C2 1.201(2) ?
C2 C3 1.468(3) ?
C3 C8 1.385(3) ?
C3 C4 1.394(3) ?
C4 C5 1.379(3) ?
C4 H4 0.9500 ?
C5 C6 1.391(3) ?
C5 H5 0.9500 ?
C6 C7 1.388(3) ?
C6 H6 0.9500 ?
C7 C8 1.383(3) ?
C7 H7 0.9500 ?
C8 C9 1.503(3) ?
C9 C10 1.514(2) y
C9 C16 1.615(2) y
C10 C15 1.379(3) y
C10 C11 1.386(3) ?
C11 C12 1.388(3) ?
C11 H11 0.9500 ?
C12 C13 1.405(3) ?
C12 H12 0.9500 ?
C13 C14 1.397(3) ?
C13 C17 1.520(2) ?
C14 C15 1.384(2) ?
C14 H14 0.9500 ?
C15 C16 1.531(2) y
C16 C21 1.521(3) ?
C16 C20 1.527(3) ?
C17 C18 1.521(3) ?
C17 C19 1.526(3) ?
C17 H17 1.0000 ?
C18 H18A 0.9800 ?
C18 H18B 0.9800 ?
C18 H18C 0.9800 ?
C19 H19A 0.9800 ?
C19 H19B 0.9800 ?
C19 H19C 0.9800 ?
C20 H20A 0.9800 ?
C20 H20B 0.9800 ?
C20 H20C 0.9800 ?
C21 H21A 0.9800 ?
C21 H21B 0.9800 ?
C21 H21C 0.9800 ?

loop_
_geom_hbond_atom_site_label_D
_geom_hbond_atom_site_label_H
_geom_hbond_atom_site_label_A
_geom_hbond_site_symmetry_A
_geom_hbond_distance_DH
_geom_hbond_distance_HA
_geom_hbond_distance_DA
_geom_hbond_angle_DHA
_geom_hbond_publ_flag
C4 H4 O2 3_565 0.95 2.45 3.375(2) 164 y
C12 H12 O2 3_665 0.95 2.46 3.372(2) 160 y

loop_
_geom_torsion_atom_site_label_1
_geom_torsion_atom_site_label_2
_geom_torsion_atom_site_label_3
_geom_torsion_atom_site_label_4
_geom_torsion
_geom_torsion_publ_flag
C9 O1 C2 O2 177.21(16) ?
C9 O1 C2 C3 -3.88(19) ?
O2 C2 C3 C8 -179.56(19) ?
O1 C2 C3 C8 1.7(2) ?
O2 C2 C3 C4 3.2(3) ?
O1 C2 C3 C4 -175.60(18) ?
C8 C3 C4 C5 -0.2(3) ?
C2 C3 C4 C5 176.74(18) ?
C3 C4 C5 C6 0.0(3) ?
C4 C5 C6 C7 -0.3(3) ?
C5 C6 C7 C8 0.7(3) ?
C6 C7 C8 C3 -0.9(3) ?
C6 C7 C8 C9 -178.31(18) ?
C4 C3 C8 C7 0.6(3) ?
C2 C3 C8 C7 -176.85(16) ?
C4 C3 C8 C9 178.60(16) ?
C2 C3 C8 C9 1.11(19) ?
C2 O1 C9 C8 4.40(18) ?
C2 O1 C9 C10 136.35(15) ?
C2 O1 C9 C16 -127.24(15) ?
C7 C8 C9 O1 174.41(18) ?
C3 C8 C9 O1 -3.25(18) ?
C7 C8 C9 C10 45.6(3) ?
C3 C8 C9 C10 -132.08(17) ?
C7 C8 C9 C16 -58.8(3) ?
C3 C8 C9 C16 123.56(17) ?
O1 C9 C10 C15 115.77(16) ?
C8 C9 C10 C15 -120.51(17) ?
C16 C9 C10 C15 2.66(14) y
O1 C9 C10 C11 -66.1(3) ?
C8 C9 C10 C11 57.6(3) ?
C16 C9 C10 C11 -179.2(3) ?
C15 C10 C11 C12 -1.1(3) ?
C9 C10 C11 C12 -178.9(2) ?
C10 C11 C12 C13 0.0(3) ?
C11 C12 C13 C14 1.4(3) ?
C11 C12 C13 C17 -177.22(18) ?
C12 C13 C14 C15 -1.7(3) ?
C17 C13 C14 C15 176.91(17) ?
C11 C10 C15 C14 0.8(3) ?
C9 C10 C15 C14 179.43(17) ?
C11 C10 C15 C16 178.51(18) ?
C9 C10 C15 C16 -2.81(15) y
C13 C14 C15 C10 0.7(3) ?
C13 C14 C15 C16 -175.6(2) ?
C10 C15 C16 C21 118.81(17) ?
C14 C15 C16 C21 -64.3(3) ?
C10 C15 C16 C20 -109.90(17) ?
C14 C15 C16 C20 67.0(3) ?
C10 C15 C16 C9 2.64(14) ?
C14 C15 C16 C9 179.5(3) ?
O1 C9 C16 C21 124.47(17) ?
C8 C9 C16 C21 1.9(2) ?
C10 C9 C16 C21 -120.57(17) ?
O1 C9 C16 C20 -5.1(2) ?
C8 C9 C16 C20 -127.69(18) ?
C10 C9 C16 C20 109.86(16) ?
O1 C9 C16 C15 -117.36(15) ?
C8 C9 C16 C15 120.06(17) ?
C10 C9 C16 C15 -2.40(13) ?
C14 C13 C17 C18 119.9(2) ?
C12 C13 C17 C18 -61.4(2) ?
C14 C13 C17 C19 -116.5(2) ?
C12 C13 C17 C19 62.1(2) ?

loop_
_cod_related_entry_id
_cod_related_entry_database
_cod_related_entry_code
1 ChemSpider 9066920
